data_2240528
loop_
_publ_author_name
'Kaur, Manpreet'
'Jasinski, Jerry P.'
'Yathirajan, Hemmige S.'
'Kavitha, Channappa N.'
'Glidewell, Christopher'

_publ_section_title
;
 The crystal structures of three clozapinium salts: different molecular
 configurations, and supramolecular assembly in one, two and three
 dimensions
;
_journal_coeditor_code HB7383
_journal_issue 4
_journal_name_full 'Acta Crystallographica Section E'
_journal_page_first 406
_journal_page_last 413
_journal_paper_doi 10.1107/S205698901500554X
_journal_volume 71
_journal_year 2015
_chemical_formula_iupac 'C18 H20 Cl N4 +, C7 H5 O3 -'
_chemical_formula_moiety 'C18 H20 Cl N4 +, C7 H5 O3 -'
_chemical_formula_sum 'C25 H25 Cl N4 O3'
_chemical_formula_weight 464.94
_chemical_name_systematic
;
Clozapinium 2-hydroxybenzoate
;
_space_group_crystal_system monoclinic
_space_group_IT_number 9
_space_group_name_Hall 'C -2yc'
_space_group_name_H-M_alt 'C 1 c 1'
_symmetry_space_group_name_Hall 'C -2yc'
_symmetry_space_group_name_H-M 'C 1 c 1'
_atom_sites_solution_hydrogens difmap
_audit_creation_method SHELXL-2014
_cell_angle_alpha 90
_cell_angle_beta 90.325(3)
_cell_angle_gamma 90
_cell_formula_units_Z 4
_cell_length_a 17.4296(5)
_cell_length_b 15.3728(5)
_cell_length_c 8.6359(3)
_cell_measurement_reflns_used 4069
_cell_measurement_temperature 173(2)
_cell_measurement_theta_max 72.602
_cell_measurement_theta_min 3.834
_cell_volume 2313.88(13)
_computing_cell_refinement
;
CrysAlis PRO (Agilent, 2012)
;
_computing_data_collection
;
CrysAlis PRO (Agilent, 2012)
;
_computing_data_reduction
;
CrysAlisRed (Agilent, 2012)
;
_computing_molecular_graphics
;
PLATON (Spek, 2009)
;
_computing_publication_material
;
SHELXL2014 (Sheldrick, 2015) and PLATON (Spek, 2009)
;
_computing_structure_refinement
;
SHELXL2014 (Sheldrick, 2015)
;
_computing_structure_solution
;
SHELXS97 (Sheldrick, 2008)
;
_diffrn_ambient_temperature 173(2)
_diffrn_measured_fraction_theta_full 1.000
_diffrn_measured_fraction_theta_max 0.987
_diffrn_measurement_device_type 'Agilent Eos Gemini'
_diffrn_measurement_method '\w scans'
_diffrn_radiation_type CuK\a
_diffrn_radiation_wavelength 1.54184
_diffrn_reflns_av_R_equivalents 0.0475
_diffrn_reflns_limit_h_max 21
_diffrn_reflns_limit_h_min -21
_diffrn_reflns_limit_k_max 18
_diffrn_reflns_limit_k_min -10
_diffrn_reflns_limit_l_max 10
_diffrn_reflns_limit_l_min -10
_diffrn_reflns_number 7244
_diffrn_reflns_theta_full 67.684
_diffrn_reflns_theta_max 72.602
_diffrn_reflns_theta_min 3.834
_diffrn_standards_decay_% 0
_diffrn_standards_interval_count 0
_diffrn_standards_interval_time 0
_diffrn_standards_number 0
_exptl_absorpt_coefficient_mu 1.747
_exptl_absorpt_correction_T_max 0.705
_exptl_absorpt_correction_T_min 0.399
_exptl_absorpt_correction_type multi-scan
_exptl_absorpt_process_details
;
(CrysAlis RED; Agilent, 2012)
;
_exptl_crystal_colour colourless
_exptl_crystal_density_diffrn 1.335
_exptl_crystal_description block
_exptl_crystal_F_000 976
_exptl_crystal_size_max 0.420
_exptl_crystal_size_mid 0.360
_exptl_crystal_size_min 0.200
_refine_diff_density_max 0.534
_refine_diff_density_min -0.362
_refine_ls_abs_structure_details
;
Flack <i>x</i> determined using 1674 quotients
[(<i>I</i>^+^)-(<i>I</i>^-^)]/[(<i>I</i>^+^)+(<i>I</i>^-^)]
(Parsons <i>et al.</i>,  2013)
;
_refine_ls_abs_structure_Flack -0.022(17)
_refine_ls_extinction_method none
_refine_ls_goodness_of_fit_ref 1.082
_refine_ls_hydrogen_treatment mixed
_refine_ls_matrix_type full
_refine_ls_number_parameters 308
_refine_ls_number_reflns 4069
_refine_ls_number_restraints 2
_refine_ls_restrained_S_all 1.082
_refine_ls_R_factor_all 0.0574
_refine_ls_R_factor_gt 0.0563
_refine_ls_shift/su_max 0.000
_refine_ls_shift/su_mean 0.000
_refine_ls_structure_factor_coef Fsqd
_refine_ls_weighting_details 'w=1/[\s^2^(Fo^2^)+(0.1069P)^2^] where P=(Fo^2^+2Fc^2^)/3'
_refine_ls_weighting_scheme calc
_refine_ls_wR_factor_gt 0.1384
_refine_ls_wR_factor_ref 0.1409
_reflns_number_gt 3962
_reflns_number_total 4069
_reflns_threshold_expression I>2\s(I)
_cod_data_source_file hb7383sup1.cif
_cod_data_source_block III
_cod_database_code 2240528
_cod_database_fobs_code 2240528
_shelx_space_group_comment
;
The symmetry employed for this shelxl refinement is uniquely defined
by the following loop, which should always be used as a source of
symmetry information in preference to the above space-group names.
They are only intended as comments.
;
_shelx_estimated_absorpt_t_min 0.527
_shelx_estimated_absorpt_t_max 0.721
_shelxl_version_number 2.014

loop_
_space_group_symop_operation_xyz
'x, y, z'
'x, -y, z+1/2'
'x+1/2, y+1/2, z'
'x+1/2, -y+1/2, z+1/2'

loop_
_atom_site_type_symbol
_atom_site_label
_atom_site_fract_x
_atom_site_fract_y
_atom_site_fract_z
_atom_site_U_iso_or_equiv
_atom_site_adp_type
_atom_site_calc_flag
_atom_site_occupancy
C C1 0.68573(19) 0.4925(2) 0.8347(4) 0.0296(6) Uani d 1
H H1 0.6566 0.5324 0.8945 0.036 Uiso calc 1
C C2 0.7650(2) 0.4966(2) 0.8402(4) 0.0346(7) Uani d 1
H H2 0.7899 0.5394 0.9018 0.042 Uiso calc 1
C C3 0.80783(19) 0.4372(2) 0.7545(4) 0.0338(7) Uani d 1
H H3 0.8623 0.4405 0.7552 0.041 Uiso calc 1
C C4 0.77094(19) 0.3730(2) 0.6681(4) 0.0322(7) Uani d 1
H H4 0.8003 0.3310 0.6136 0.039 Uiso calc 1
C C4A 0.69150(18) 0.3700(2) 0.6611(3) 0.0273(6) Uani d 1
N N5 0.65422(16) 0.30589(18) 0.5690(3) 0.0306(6) Uani d 1
H H5 0.688(3) 0.276(3) 0.511(6) 0.037 Uiso d 1
C C5A 0.60999(17) 0.2452(2) 0.6565(3) 0.0290(6) Uani d 1
C C6 0.6279(2) 0.1568(2) 0.6588(4) 0.0368(7) Uani d 1
H H6 0.6702 0.1363 0.6004 0.044 Uiso calc 1
C C7 0.5850(2) 0.0983(2) 0.7448(5) 0.0403(8) Uani d 1
H H7 0.5969 0.0380 0.7442 0.048 Uiso calc 1
C C8 0.5249(2) 0.1300(2) 0.8312(5) 0.0369(7) Uani d 1
Cl Cl8 0.47247(6) 0.05843(6) 0.94789(14) 0.0561(3) Uani d 1
C C9 0.50474(19) 0.2173(2) 0.8300(4) 0.0332(7) Uani d 1
H H9 0.4622 0.2369 0.8886 0.040 Uiso calc 1
C C9A 0.54720(18) 0.2761(2) 0.7424(4) 0.0287(6) Uani d 1
N N10 0.51934(16) 0.36170(18) 0.7350(3) 0.0294(5) Uani d 1
C C11 0.56224(18) 0.4295(2) 0.7362(3) 0.0267(6) Uani d 1
C C11A 0.64754(19) 0.4310(2) 0.7428(3) 0.0272(6) Uani d 1
N N11 0.52619(16) 0.50963(18) 0.7496(3) 0.0303(6) Uani d 1
C C12 0.44338(19) 0.5111(2) 0.7757(4) 0.0334(7) Uani d 1
H H12A 0.4281 0.4591 0.8356 0.040 Uiso calc 1
H H12B 0.4159 0.5098 0.6751 0.040 Uiso calc 1
C C13 0.4218(2) 0.5929(2) 0.8641(4) 0.0357(7) Uani d 1
H H13A 0.3654 0.5949 0.8774 0.043 Uiso calc 1
H H13B 0.4458 0.5914 0.9682 0.043 Uiso calc 1
N N14 0.44753(17) 0.6726(2) 0.7804(3) 0.0331(6) Uani d 1
H H14 0.423(3) 0.675(3) 0.690(7) 0.040 Uiso d 1
C C15 0.5313(2) 0.6687(2) 0.7446(4) 0.0338(7) Uani d 1
H H15A 0.5614 0.6712 0.8422 0.041 Uiso calc 1
H H15B 0.5457 0.7195 0.6805 0.041 Uiso calc 1
C C16 0.55040(19) 0.5851(2) 0.6580(4) 0.0306(6) Uani d 1
H H16A 0.5237 0.5847 0.5565 0.037 Uiso calc 1
H H16B 0.6063 0.5821 0.6393 0.037 Uiso calc 1
C C17 0.4297(3) 0.7522(3) 0.8713(5) 0.0482(9) Uani d 1
H H17A 0.4588 0.7513 0.9687 0.072 Uiso calc 1
H H17B 0.3747 0.7539 0.8937 0.072 Uiso calc 1
H H17C 0.4439 0.8038 0.8114 0.072 Uiso calc 1
C C21 0.28195(18) 0.6783(2) 0.3237(4) 0.0306(6) Uani d 1
C C22 0.2327(2) 0.6192(3) 0.2489(5) 0.0462(9) Uani d 1
C C23 0.1947(3) 0.6426(4) 0.1142(7) 0.0657(14) Uani d 1
H H23A 0.1623 0.6020 0.0627 0.079 Uiso calc 1
C C24 0.2041(3) 0.7258(5) 0.0548(6) 0.0673(15) Uani d 1
H H24 0.1774 0.7422 -0.0369 0.081 Uiso calc 1
C C25 0.2518(3) 0.7851(3) 0.1272(5) 0.0509(10) Uani d 1
H H25 0.2576 0.8419 0.0856 0.061 Uiso calc 1
C C26 0.2911(2) 0.7617(2) 0.2602(4) 0.0354(7) Uani d 1
H H26 0.3245 0.8022 0.3089 0.042 Uiso calc 1
C C27 0.32403(17) 0.6517(2) 0.4680(4) 0.0286(6) Uani d 1
O O21 0.31483(16) 0.57583(18) 0.5174(4) 0.0445(6) Uani d 1
O O22 0.36650(14) 0.70751(16) 0.5327(3) 0.0332(5) Uani d 1
O O23 0.2212(2) 0.5383(2) 0.3064(5) 0.0661(10) Uani d 1
H H23 0.259(6) 0.544(6) 0.394(13) 0.099 Uiso d 1

loop_
_atom_site_aniso_label
_atom_site_aniso_U_11
_atom_site_aniso_U_22
_atom_site_aniso_U_33
_atom_site_aniso_U_12
_atom_site_aniso_U_13
_atom_site_aniso_U_23
C1 0.0314(15) 0.0289(13) 0.0285(14) 0.0049(11) 0.0008(12) -0.0026(11)
C2 0.0345(17) 0.0331(15) 0.0363(16) -0.0012(12) -0.0036(13) -0.0015(12)
C3 0.0239(13) 0.0341(15) 0.0433(18) 0.0016(11) -0.0013(12) 0.0033(12)
C4 0.0311(16) 0.0340(15) 0.0317(16) 0.0088(12) 0.0028(12) 0.0018(12)
C4A 0.0305(16) 0.0285(14) 0.0229(13) 0.0044(11) 0.0013(11) 0.0035(10)
N5 0.0311(13) 0.0348(13) 0.0259(12) 0.0058(11) 0.0038(10) -0.0053(10)
C5A 0.0255(15) 0.0335(15) 0.0279(15) 0.0030(11) -0.0050(12) -0.0046(11)
C6 0.0329(15) 0.0346(17) 0.0429(19) 0.0062(12) -0.0030(13) -0.0084(13)
C7 0.0354(17) 0.0276(15) 0.058(2) 0.0028(12) -0.0092(15) -0.0047(13)
C8 0.0300(15) 0.0340(16) 0.0466(19) -0.0048(12) -0.0060(14) 0.0011(13)
Cl8 0.0461(5) 0.0410(5) 0.0813(8) -0.0089(4) 0.0056(5) 0.0139(4)
C9 0.0243(14) 0.0387(16) 0.0364(17) -0.0001(11) -0.0050(12) -0.0021(12)
C9A 0.0241(13) 0.0336(15) 0.0281(14) 0.0035(11) -0.0074(11) -0.0035(11)
N10 0.0253(11) 0.0345(13) 0.0284(13) 0.0068(10) -0.0013(10) 0.0003(10)
C11 0.0272(15) 0.0338(15) 0.0190(13) 0.0063(11) 0.0000(10) 0.0004(10)
C11A 0.0277(15) 0.0296(13) 0.0242(14) 0.0034(11) 0.0004(11) 0.0022(10)
N11 0.0272(13) 0.0328(13) 0.0310(13) 0.0088(10) 0.0028(10) 0.0038(10)
C12 0.0269(15) 0.0355(16) 0.0378(17) 0.0087(12) 0.0056(12) 0.0048(12)
C13 0.0338(16) 0.0443(18) 0.0290(15) 0.0149(14) 0.0048(12) 0.0022(13)
N14 0.0352(14) 0.0367(14) 0.0271(14) 0.0137(11) -0.0073(11) -0.0033(10)
C15 0.0329(15) 0.0329(15) 0.0357(16) 0.0062(12) -0.0082(13) 0.0000(12)
C16 0.0315(15) 0.0311(15) 0.0292(14) 0.0069(11) 0.0017(12) 0.0038(12)
C17 0.053(2) 0.049(2) 0.0425(19) 0.0227(18) -0.0116(17) -0.0150(16)
C21 0.0250(13) 0.0386(16) 0.0282(15) 0.0046(12) -0.0008(11) -0.0034(12)
C22 0.0366(18) 0.053(2) 0.049(2) -0.0049(16) -0.0060(16) -0.0092(17)
C23 0.053(3) 0.093(4) 0.051(3) -0.011(3) -0.021(2) -0.014(3)
C24 0.052(3) 0.114(5) 0.036(2) 0.012(3) -0.0204(19) 0.002(2)
C25 0.047(2) 0.068(3) 0.0374(19) 0.0157(19) -0.0009(17) 0.0149(18)
C26 0.0311(16) 0.0442(18) 0.0307(16) 0.0052(13) -0.0020(13) 0.0025(13)
C27 0.0212(13) 0.0339(15) 0.0308(15) 0.0054(11) 0.0030(11) -0.0010(11)
O21 0.0373(14) 0.0400(13) 0.0562(16) -0.0004(11) -0.0038(11) 0.0128(12)
O22 0.0315(11) 0.0375(11) 0.0304(11) 0.0034(9) -0.0075(9) -0.0002(8)
O23 0.060(2) 0.0520(17) 0.086(3) -0.0213(17) -0.0142(18) -0.0066(18)

loop_
_atom_type_symbol
_atom_type_description
_atom_type_scat_dispersion_real
_atom_type_scat_dispersion_imag
_atom_type_scat_source
C C 0.0181 0.0091 'International Tables Vol C Tables 4.2.6.8 and 6.1.1.4'
H H 0.0000 0.0000 'International Tables Vol C Tables 4.2.6.8 and 6.1.1.4'
N N 0.0311 0.0180 'International Tables Vol C Tables 4.2.6.8 and 6.1.1.4'
O O 0.0492 0.0322 'International Tables Vol C Tables 4.2.6.8 and 6.1.1.4'
Cl Cl 0.3639 0.7018 'International Tables Vol C Tables 4.2.6.8 and 6.1.1.4'

loop_
_geom_angle_atom_site_label_1
_geom_angle_atom_site_label_2
_geom_angle_atom_site_label_3
_geom_angle
C2 C1 C11A 121.4(3)
C2 C1 H1 119.3
C11A C1 H1 119.3
C1 C2 C3 119.3(3)
C1 C2 H2 120.3
C3 C2 H2 120.3
C4 C3 C2 120.1(3)
C4 C3 H3 120.0
C2 C3 H3 120.0
C4A C4 C3 120.3(3)
C4A C4 H4 119.9
C3 C4 H4 119.9
C4 C4A C11A 120.3(3)
C4 C4A N5 120.0(3)
C11A C4A N5 119.7(3)
C4A N5 C5A 113.8(2)
C4A N5 H5 111(3)
C5A N5 H5 108(3)
C6 C5A C9A 119.7(3)
C6 C5A N5 121.5(3)
C9A C5A N5 118.8(3)
C7 C6 C5A 121.3(3)
C7 C6 H6 119.4
C5A C6 H6 119.4
C8 C7 C6 118.3(3)
C8 C7 H7 120.9
C6 C7 H7 120.9
C7 C8 C9 122.1(3)
C7 C8 Cl8 119.3(3)
C9 C8 Cl8 118.6(3)
C8 C9 C9A 119.7(3)
C8 C9 H9 120.1
C9A C9 H9 120.1
C9 C9A N10 116.6(3)
C9 C9A C5A 119.0(3)
N10 C9A C5A 124.1(3)
C11 N10 C9A 124.0(3)
N10 C11 N11 117.2(3)
N10 C11 C11A 126.6(3)
N11 C11 C11A 115.8(3)
C1 C11A C4A 118.5(3)
C1 C11A C11 120.3(3)
C4A C11A C11 121.2(3)
C11 N11 C12 118.3(3)
C11 N11 C16 121.7(3)
C12 N11 C16 111.0(2)
N11 C12 C13 109.7(3)
N11 C12 H12A 109.7
C13 C12 H12A 109.7
N11 C12 H12B 109.7
C13 C12 H12B 109.7
H12A C12 H12B 108.2
N14 C13 C12 111.1(3)
N14 C13 H13A 109.4
C12 C13 H13A 109.4
N14 C13 H13B 109.4
C12 C13 H13B 109.4
H13A C13 H13B 108.0
C17 N14 C13 110.8(3)
C17 N14 C15 110.4(3)
C13 N14 C15 111.3(3)
C17 N14 H14 110(3)
C13 N14 H14 108(3)
C15 N14 H14 106(3)
N14 C15 C16 110.5(3)
N14 C15 H15A 109.5
C16 C15 H15A 109.5
N14 C15 H15B 109.5
C16 C15 H15B 109.5
H15A C15 H15B 108.1
N11 C16 C15 109.8(3)
N11 C16 H16A 109.7
C15 C16 H16A 109.7
N11 C16 H16B 109.7
C15 C16 H16B 109.7
H16A C16 H16B 108.2
N14 C17 H17A 109.5
N14 C17 H17B 109.5
H17A C17 H17B 109.5
N14 C17 H17C 109.5
H17A C17 H17C 109.5
H17B C17 H17C 109.5
C26 C21 C22 118.7(3)
C26 C21 C27 121.2(3)
C22 C21 C27 120.0(3)
O23 C22 C23 118.4(4)
O23 C22 C21 121.1(4)
C23 C22 C21 120.5(4)
C22 C23 C24 119.6(5)
C22 C23 H23A 120.2
C24 C23 H23A 120.2
C25 C24 C23 120.9(4)
C25 C24 H24 119.6
C23 C24 H24 119.6
C24 C25 C26 119.9(5)
C24 C25 H25 120.0
C26 C25 H25 120.0
C25 C26 C21 120.5(4)
C25 C26 H26 119.8
C21 C26 H26 119.8
O21 C27 O22 124.0(3)
O21 C27 C21 118.3(3)
O22 C27 C21 117.8(3)
C22 O23 H23 96(5)

loop_
_geom_bond_atom_site_label_1
_geom_bond_atom_site_label_2
_geom_bond_distance
C1 C2 1.383(5)
C1 C11A 1.400(5)
C1 H1 0.9500
C2 C3 1.395(5)
C2 H2 0.9500
C3 C4 1.393(5)
C3 H3 0.9500
C4 C4A 1.386(4)
C4 H4 0.9500
C4A C11A 1.404(4)
C4A N5 1.422(4)
N5 C5A 1.429(4)
N5 H5 0.90(5)
C5A C6 1.394(5)
C5A C9A 1.408(4)
C6 C7 1.387(6)
C6 H6 0.9500
C7 C8 1.379(6)
C7 H7 0.9500
C8 C9 1.387(5)
C8 Cl8 1.752(4)
C9 C9A 1.394(5)
C9 H9 0.9500
C9A N10 1.405(4)
N10 C11 1.283(5)
C11 N11 1.388(4)
C11 C11A 1.488(4)
N11 C12 1.462(4)
N11 C16 1.467(4)
C12 C13 1.520(4)
C12 H12A 0.9900
C12 H12B 0.9900
C13 N14 1.493(5)
C13 H13A 0.9900
C13 H13B 0.9900
N14 C17 1.487(4)
N14 C15 1.496(4)
N14 H14 0.88(6)
C15 C16 1.524(4)
C15 H15A 0.9900
C15 H15B 0.9900
C16 H16A 0.9900
C16 H16B 0.9900
C17 H17A 0.9800
C17 H17B 0.9800
C17 H17C 0.9800
C21 C26 1.403(5)
C21 C22 1.406(5)
C21 C27 1.499(4)
C22 O23 1.355(6)
C22 C23 1.383(7)
C23 C24 1.389(9)
C23 H23A 0.9500
C24 C25 1.381(9)
C24 H24 0.9500
C25 C26 1.381(5)
C25 H25 0.9500
C26 H26 0.9500
C27 O21 1.253(4)
C27 O22 1.261(4)
O23 H23 1.00(11)

loop_
_geom_hbond_atom_site_label_D
_geom_hbond_atom_site_label_H
_geom_hbond_atom_site_label_A
_geom_hbond_site_symmetry_A
_geom_hbond_distance_DH
_geom_hbond_distance_HA
_geom_hbond_distance_DA
_geom_hbond_angle_DHA
_geom_hbond_publ_flag
N14 H14 O22 . 0.89(6) 1.75(6) 2.612(4) 164(5) no
O23 H23 O21 . 1.01(11) 1.52(10) 2.507(5) 166(9) no
C4 H4 O22 3_545 0.95 2.33 3.261(4) 166 no
C9 H9 O22 2_565 0.95 2.25 3.202(4) 176 no
C12 H12B O21 . 0.99 2.44 3.306(5) 146 no
C15 H15A N5 2_565 0.99 2.56 3.539(4) 170 no
C24 H24 Cg1 3_454 0.95 2.83 3.637(5) 144 no

loop_
_geom_torsion_atom_site_label_1
_geom_torsion_atom_site_label_2
_geom_torsion_atom_site_label_3
_geom_torsion_atom_site_label_4
_geom_torsion
C11A C1 C2 C3 -1.1(5)
C1 C2 C3 C4 -1.9(5)
C2 C3 C4 C4A 2.8(5)
C3 C4 C4A C11A -0.8(5)
C3 C4 C4A N5 178.1(3)
C4 C4A N5 C5A 115.3(3)
C11A C4A N5 C5A -65.7(3)
C4A N5 C5A C6 -117.1(3)
C4A N5 C5A C9A 62.6(4)
C9A C5A C6 C7 -0.2(5)
N5 C5A C6 C7 179.6(3)
C5A C6 C7 C8 -1.3(5)
C6 C7 C8 C9 2.3(6)
C6 C7 C8 Cl8 -177.1(3)
C7 C8 C9 C9A -1.6(5)
Cl8 C8 C9 C9A 177.7(3)
C8 C9 C9A N10 174.2(3)
C8 C9 C9A C5A 0.0(5)
C6 C5A C9A C9 0.8(5)
N5 C5A C9A C9 -178.9(3)
C6 C5A C9A N10 -172.9(3)
N5 C5A C9A N10 7.4(5)
C9 C9A N10 C11 141.9(3)
C5A C9A N10 C11 -44.2(5)
C9A N10 C11 N11 -171.4(3)
C9A N10 C11 C11A 1.0(5)
C2 C1 C11A C4A 3.1(5)
C2 C1 C11A C11 -178.6(3)
C4 C4A C11A C1 -2.1(4)
N5 C4A C11A C1 179.0(3)
C4 C4A C11A C11 179.6(3)
N5 C4A C11A C11 0.6(4)
N10 C11 C11A C1 -139.6(3)
N11 C11 C11A C1 32.9(4)
N10 C11 C11A C4A 38.8(4)
N11 C11 C11A C4A -148.7(3)
N10 C11 N11 C12 5.5(4)
C11A C11 N11 C12 -167.7(3)
N10 C11 N11 C16 -138.6(3)
C11A C11 N11 C16 48.2(4)
C11 N11 C12 C13 151.8(3)
C16 N11 C12 C13 -60.6(3)
N11 C12 C13 N14 56.6(4)
C12 C13 N14 C17 -177.1(3)
C12 C13 N14 C15 -53.8(4)
C17 N14 C15 C16 177.3(3)
C13 N14 C15 C16 53.8(4)
C11 N11 C16 C15 -152.7(3)
C12 N11 C16 C15 60.9(4)
N14 C15 C16 N11 -56.8(4)
C26 C21 C22 O23 -179.2(4)
C27 C21 C22 O23 1.2(6)
C26 C21 C22 C23 0.7(6)
C27 C21 C22 C23 -178.9(4)
O23 C22 C23 C24 178.5(5)
C21 C22 C23 C24 -1.4(8)
C22 C23 C24 C25 0.9(9)
C23 C24 C25 C26 0.3(8)
C24 C25 C26 C21 -1.0(6)
C22 C21 C26 C25 0.5(5)
C27 C21 C26 C25 -180.0(3)
C26 C21 C27 O21 -178.5(3)
C22 C21 C27 O21 1.1(5)
C26 C21 C27 O22 1.7(4)
C22 C21 C27 O22 -178.7(3)
